data_7053396
loop_
_publ_author_name
'Saplinova, Tatyana'
'Lehnert, Christian'
'B\"ohme, Uwe'
'Wagler, J\"org'
'Kroke, Edwin'

_publ_section_title
;
 Melem- and melamine-derived iminophosphoranes
;
_journal_issue 9
_journal_name_full 'New Journal of Chemistry'
_journal_page_first 1893
_journal_paper_doi 10.1039/b9nj00621d
_journal_volume 34
_journal_year 2010
_chemical_formula_moiety 'C2 H4 Cl2, C18 H15 Cl P, (Br0.46 Cl0.04), (Br0.33 Cl0.17)'
_chemical_formula_sum 'C20 H19 Br0.79 Cl3.21 P'
_chemical_formula_weight 467.14
_chemical_name_systematic
;
?
;
_space_group_IT_number 205
_symmetry_cell_setting cubic
_symmetry_space_group_name_Hall '-P 2ac 2ab 3'
_symmetry_space_group_name_H-M 'P a -3'
_atom_sites_solution_hydrogens geom
_atom_sites_solution_primary direct
_atom_sites_solution_secondary difmap
_audit_creation_method SHELXL-97
_cell_angle_alpha 90.00
_cell_angle_beta 90.00
_cell_angle_gamma 90.00
_cell_formula_units_Z 8
_cell_length_a 16.2023(4)
_cell_length_b 16.2023(4)
_cell_length_c 16.2023(4)
_cell_measurement_reflns_used 4120
_cell_measurement_temperature 150(2)
_cell_measurement_theta_max 25.60
_cell_measurement_theta_min 2.51
_cell_volume 4253.34(18)
_computing_cell_refinement 'Bruker SMART'
_computing_data_collection 'Bruker SMART'
_computing_data_reduction 'Bruker SAINT'
_computing_molecular_graphics 'ORTEP32 (Farugia)'
_computing_publication_material 'Ciftab (Sheldrick)'
_computing_structure_refinement 'SHELXL-97 (Sheldrick, 1997)'
_computing_structure_solution 'SHELXS-97 (Sheldrick, 1990)'
_diffrn_ambient_temperature 150(2)
_diffrn_measured_fraction_theta_full 0.999
_diffrn_measured_fraction_theta_max 0.999
_diffrn_measurement_device_type 'CCD area detector'
_diffrn_measurement_method 'phi scan'
_diffrn_radiation_monochromator graphite
_diffrn_radiation_source 'fine-focus sealed tube'
_diffrn_radiation_type MoK\a
_diffrn_radiation_wavelength 0.71073
_diffrn_reflns_av_R_equivalents 0.0580
_diffrn_reflns_av_sigmaI/netI 0.0243
_diffrn_reflns_limit_h_max 20
_diffrn_reflns_limit_h_min -17
_diffrn_reflns_limit_k_max 20
_diffrn_reflns_limit_k_min -20
_diffrn_reflns_limit_l_max 18
_diffrn_reflns_limit_l_min -20
_diffrn_reflns_number 23337
_diffrn_reflns_theta_full 26.98
_diffrn_reflns_theta_max 26.98
_diffrn_reflns_theta_min 2.18
_exptl_absorpt_coefficient_mu 2.014
_exptl_absorpt_correction_T_max 0.5038
_exptl_absorpt_correction_T_min 0.4179
_exptl_absorpt_correction_type multi-scan
_exptl_absorpt_process_details SADABS
_exptl_crystal_colour colorless
_exptl_crystal_density_diffrn 1.459
_exptl_crystal_density_method 'not measured'
_exptl_crystal_description piece
_exptl_crystal_F_000 1890.3
_exptl_crystal_size_max 0.65
_exptl_crystal_size_mid 0.43
_exptl_crystal_size_min 0.34
_refine_diff_density_max 0.290
_refine_diff_density_min -0.240
_refine_diff_density_rms 0.053
_refine_ls_extinction_method none
_refine_ls_goodness_of_fit_ref 1.024
_refine_ls_hydrogen_treatment constr
_refine_ls_matrix_type full
_refine_ls_number_parameters 121
_refine_ls_number_reflns 1557
_refine_ls_number_restraints 42
_refine_ls_restrained_S_all 1.049
_refine_ls_R_factor_all 0.0652
_refine_ls_R_factor_gt 0.0270
_refine_ls_shift/su_max 0.001
_refine_ls_shift/su_mean 0.000
_refine_ls_structure_factor_coef Fsqd
_refine_ls_weighting_details 'calc w=1/[\s^2^(Fo^2^)+(0.0191P)^2^+3.4376P] where P=(Fo^2^+2Fc^2^)/3'
_refine_ls_weighting_scheme calc
_refine_ls_wR_factor_gt 0.0544
_refine_ls_wR_factor_ref 0.0637
_reflns_number_gt 1022
_reflns_number_total 1557
_reflns_threshold_expression >2sigma(I)
_cod_data_source_file b9nj00621d.txt
_cod_data_source_block jw_ts_01001
_cod_original_sg_symbol_Hall -P2ac2ab
_cod_original_sg_symbol_H-M Pa-3
_cod_database_code 7053396

loop_
_symmetry_equiv_pos_as_xyz
'x, y, z'
'-x+1/2, -y, z+1/2'
'-x, y+1/2, -z+1/2'
'x+1/2, -y+1/2, -z'
'z, x, y'
'z+1/2, -x+1/2, -y'
'-z+1/2, -x, y+1/2'
'-z, x+1/2, -y+1/2'
'y, z, x'
'-y, z+1/2, -x+1/2'
'y+1/2, -z+1/2, -x'
'-y+1/2, -z, x+1/2'
'-x, -y, -z'
'x-1/2, y, -z-1/2'
'x, -y-1/2, z-1/2'
'-x-1/2, y-1/2, z'
'-z, -x, -y'
'-z-1/2, x-1/2, y'
'z-1/2, x, -y-1/2'
'z, -x-1/2, y-1/2'
'-y, -z, -x'
'y, -z-1/2, x-1/2'
'-y-1/2, z-1/2, x'
'y-1/2, z, -x-1/2'

loop_
_atom_site_label
_atom_site_type_symbol
_atom_site_fract_x
_atom_site_fract_y
_atom_site_fract_z
_atom_site_U_iso_or_equiv
_atom_site_adp_type
_atom_site_occupancy
_atom_site_symmetry_multiplicity
_atom_site_calc_flag
_atom_site_refinement_flags
_atom_site_disorder_assembly
_atom_site_disorder_group
Br1 Br 1.0000 1.0000 1.0000 0.02353(13) Uani 0.9225 6 d SP A 1
Cl1A Cl 1.0000 1.0000 1.0000 0.02353(13) Uani 0.0775 6 d SP B 2
Br2 Br 0.5000 1.0000 0.0000 0.03850(18) Uani 0.6526 6 d SP C 1
Cl2A Cl 0.5000 1.0000 0.0000 0.03850(18) Uani 0.3474 6 d SP D 2
Cl1 Cl 0.11919(3) 0.38081(3) 0.61919(3) 0.0335(2) Uani 1 3 d S . .
P1 P 0.19064(3) 0.30936(3) 0.69064(3) 0.0286(2) Uani 1 3 d S . .
C1 C 0.27518(14) 0.36985(14) 0.72646(14) 0.0309(5) Uani 1 1 d . . .
C2 C 0.32092(15) 0.41635(15) 0.67019(15) 0.0377(6) Uani 1 1 d . . .
H2 H 0.3050 0.4184 0.6138 0.045 Uiso 1 1 calc R . .
C3 C 0.38961(15) 0.45947(15) 0.69692(16) 0.0423(6) Uani 1 1 d . . .
H3 H 0.4209 0.4915 0.6591 0.051 Uiso 1 1 calc R . .
C4 C 0.41242(16) 0.45570(16) 0.77912(17) 0.0445(7) Uani 1 1 d . . .
H4 H 0.4596 0.4852 0.7975 0.053 Uiso 1 1 calc R . .
C5 C 0.36745(17) 0.4096(2) 0.83454(16) 0.0538(8) Uani 1 1 d . . .
H5 H 0.3840 0.4071 0.8907 0.065 Uiso 1 1 calc R . .
C6 C 0.29827(16) 0.36691(18) 0.80850(16) 0.0474(7) Uani 1 1 d . . .
H6 H 0.2668 0.3357 0.8469 0.057 Uiso 1 1 calc R . .
Cl2 Cl 0.3674(7) 0.2153(7) 0.9658(7) 0.085(4) Uani 0.16667 1 d PDU E 1
C7 C 0.396(3) 0.162(3) 0.879(4) 0.066(4) Uani 0.16667 1 d PDU E 1
H7A H 0.3990 0.1989 0.8307 0.079 Uiso 0.16667 1 calc PR E 1
H7B H 0.4510 0.1357 0.8870 0.079 Uiso 0.16667 1 calc PR E 1
C8 C 0.3274(17) 0.0937(19) 0.866(2) 0.066(4) Uani 0.16667 1 d PD E 1
H8A H 0.2721 0.1198 0.8651 0.079 Uiso 0.16667 1 calc PR E 1
H8B H 0.3289 0.0534 0.9121 0.079 Uiso 0.16667 1 calc PR E 1
Cl3 Cl 0.3465(7) 0.0449(5) 0.7742(6) 0.082(3) Uani 0.16667 1 d PDU E 1
Cl4 Cl 0.3261(8) 0.1929(7) 0.9644(6) 0.085(3) Uani 0.16666 1 d PDU F 2
C9 C 0.387(3) 0.164(3) 0.883(3) 0.066(4) Uani 0.16666 1 d PD F 2
H9A H 0.3847 0.2059 0.8383 0.079 Uiso 0.16666 1 calc PR F 2
H9B H 0.4454 0.1581 0.9007 0.079 Uiso 0.16666 1 calc PR F 2
C10 C 0.352(2) 0.0787(15) 0.8518(18) 0.066(4) Uani 0.16666 1 d PD F 2
H10A H 0.2912 0.0824 0.8473 0.079 Uiso 0.16666 1 calc PR F 2
H10B H 0.3652 0.0353 0.8928 0.079 Uiso 0.16666 1 calc PR F 2
Cl5 Cl 0.3922(6) 0.0510(6) 0.7577(5) 0.081(3) Uani 0.16666 1 d PDU F 2

loop_
_atom_site_aniso_label
_atom_site_aniso_U_11
_atom_site_aniso_U_22
_atom_site_aniso_U_33
_atom_site_aniso_U_23
_atom_site_aniso_U_13
_atom_site_aniso_U_12
Br1 0.02353(13) 0.02353(13) 0.02353(13) -0.00084(13) -0.00084(13) -0.00084(13)
Cl1A 0.02353(13) 0.02353(13) 0.02353(13) -0.00084(13) -0.00084(13) -0.00084(13)
Br2 0.03850(18) 0.03850(18) 0.03850(18) -0.0054(2) 0.0054(2) -0.0054(2)
Cl2A 0.03850(18) 0.03850(18) 0.03850(18) -0.0054(2) 0.0054(2) -0.0054(2)
Cl1 0.0335(2) 0.0335(2) 0.0335(2) 0.0062(2) -0.0062(2) 0.0062(2)
P1 0.0286(2) 0.0286(2) 0.0286(2) 0.0038(2) -0.0038(2) 0.0038(2)
C1 0.0307(12) 0.0322(13) 0.0299(12) 0.0001(10) -0.0039(9) 0.0025(10)
C2 0.0451(15) 0.0379(13) 0.0302(13) 0.0032(10) -0.0018(11) -0.0021(11)
C3 0.0389(14) 0.0402(14) 0.0478(16) -0.0007(12) 0.0059(12) -0.0043(12)
C4 0.0335(14) 0.0475(16) 0.0524(17) -0.0202(13) -0.0016(13) -0.0028(12)
C5 0.0437(16) 0.085(2) 0.0329(15) -0.0096(14) -0.0069(12) -0.0095(15)
C6 0.0433(15) 0.0679(19) 0.0310(13) 0.0045(13) -0.0040(12) -0.0100(13)
Cl2 0.135(8) 0.060(5) 0.059(4) -0.023(4) -0.044(6) 0.045(5)
C7 0.061(8) 0.060(5) 0.077(8) 0.005(7) 0.007(6) 0.018(6)
C8 0.061(8) 0.060(5) 0.077(8) 0.005(7) 0.007(6) 0.018(6)
Cl3 0.126(8) 0.049(4) 0.070(6) -0.005(4) -0.021(5) 0.003(6)
Cl4 0.139(10) 0.078(7) 0.038(4) 0.003(4) 0.005(7) 0.050(7)
C9 0.061(8) 0.060(5) 0.077(8) 0.005(7) 0.007(6) 0.018(6)
C10 0.061(8) 0.060(5) 0.077(8) 0.005(7) 0.007(6) 0.018(6)
Cl5 0.133(7) 0.067(5) 0.043(3) 0.001(3) 0.010(4) 0.055(5)

loop_
_atom_type_symbol
_atom_type_description
_atom_type_scat_dispersion_real
_atom_type_scat_dispersion_imag
_atom_type_scat_source
C C 0.0033 0.0016 'International Tables Vol C Tables 4.2.6.8 and 6.1.1.4'
H H 0.0000 0.0000 'International Tables Vol C Tables 4.2.6.8 and 6.1.1.4'
P P 0.1023 0.0942 'International Tables Vol C Tables 4.2.6.8 and 6.1.1.4'
Br Br -0.2901 2.4595 'International Tables Vol C Tables 4.2.6.8 and 6.1.1.4'
Cl Cl 0.1484 0.1585 'International Tables Vol C Tables 4.2.6.8 and 6.1.1.4'

loop_
_geom_angle_atom_site_label_1
_geom_angle_atom_site_label_2
_geom_angle_atom_site_label_3
_geom_angle
_geom_angle_site_symmetry_1
_geom_angle_site_symmetry_3
C1 P1 C1 110.59(7) . 12_565
C1 P1 C1 110.59(7) . 6_456
C1 P1 C1 110.59(7) 12_565 6_456
C1 P1 Cl1 108.32(8) . .
C1 P1 Cl1 108.32(8) 12_565 .
C1 P1 Cl1 108.32(8) 6_456 .
C6 C1 C2 120.2(2) . .
C6 C1 P1 120.17(19) . .
C2 C1 P1 119.50(17) . .
C3 C2 C1 119.7(2) . .
C3 C2 H2 120.2 . .
C1 C2 H2 120.2 . .
C4 C3 C2 119.6(2) . .
C4 C3 H3 120.2 . .
C2 C3 H3 120.2 . .
C5 C4 C3 120.7(2) . .
C5 C4 H4 119.7 . .
C3 C4 H4 119.7 . .
C4 C5 C6 120.1(2) . .
C4 C5 H5 120.0 . .
C6 C5 H5 120.0 . .
C1 C6 C5 119.7(2) . .
C1 C6 H6 120.1 . .
C5 C6 H6 120.1 . .
C8 C7 Cl2 106(3) . .
C8 C7 H7A 110.6 . .
Cl2 C7 H7A 110.6 . .
C8 C7 H7B 110.6 . .
Cl2 C7 H7B 110.6 . .
H7A C7 H7B 108.8 . .
C7 C8 Cl3 108(3) . .
C7 C8 H8A 110.1 . .
Cl3 C8 H8A 110.1 . .
C7 C8 H8B 110.1 . .
Cl3 C8 H8B 110.1 . .
H8A C8 H8B 108.4 . .
C10 C9 Cl4 106(3) . .
C10 C9 H9A 110.6 . .
Cl4 C9 H9A 110.6 . .
C10 C9 H9B 110.6 . .
Cl4 C9 H9B 110.6 . .
H9A C9 H9B 108.7 . .
C9 C10 Cl5 112(3) . .
C9 C10 H10A 109.2 . .
Cl5 C10 H10A 109.2 . .
C9 C10 H10B 109.2 . .
Cl5 C10 H10B 109.2 . .
H10A C10 H10B 107.9 . .

loop_
_geom_bond_atom_site_label_1
_geom_bond_atom_site_label_2
_geom_bond_distance
_geom_bond_site_symmetry_2
Cl1 P1 2.0051(13) .
P1 C1 1.781(2) .
P1 C1 1.781(2) 12_565
P1 C1 1.781(2) 6_456
C1 C6 1.382(3) .
C1 C2 1.396(3) .
C2 C3 1.384(3) .
C2 H2 0.9500 .
C3 C4 1.384(4) .
C3 H3 0.9500 .
C4 C5 1.377(4) .
C4 H4 0.9500 .
C5 C6 1.383(4) .
C5 H5 0.9500 .
C6 H6 0.9500 .
Cl2 C7 1.72(3) .
C7 C8 1.581(16) .
C7 H7A 0.9900 .
C7 H7B 0.9900 .
C8 Cl3 1.72(3) .
C8 H8A 0.9900 .
C8 H8B 0.9900 .
Cl4 C9 1.72(3) .
C9 C10 1.581(16) .
C9 H9A 0.9900 .
C9 H9B 0.9900 .
C10 Cl5 1.72(3) .
C10 H10A 0.9900 .
C10 H10B 0.9900 .

loop_
_geom_torsion_atom_site_label_1
_geom_torsion_atom_site_label_2
_geom_torsion_atom_site_label_3
_geom_torsion_atom_site_label_4
_geom_torsion
_geom_torsion_site_symmetry_1
C1 P1 C1 C6 15.8(3) 12_565
C1 P1 C1 C6 -107.09(16) 6_456
Cl1 P1 C1 C6 134.35(19) .
C1 P1 C1 C2 -168.03(17) 12_565
C1 P1 C1 C2 69.1(3) 6_456
Cl1 P1 C1 C2 -49.5(2) .
C6 C1 C2 C3 0.1(4) .
P1 C1 C2 C3 -176.13(19) .
C1 C2 C3 C4 0.3(4) .
C2 C3 C4 C5 -0.1(4) .
C3 C4 C5 C6 -0.5(4) .
C2 C1 C6 C5 -0.7(4) .
P1 C1 C6 C5 175.5(2) .
C4 C5 C6 C1 0.9(4) .
Cl2 C7 C8 Cl3 174(3) .
Cl4 C9 C10 Cl5 168(3) .
